data_2235288
loop_
_publ_author_name
'Bindi, Luca'
'Figini Albisetti, Alessandro'
'Giunchi, Giovanni'
'Malpezzi, Luciana'
'Masciocchi, Norberto'

_publ_section_title
;
 Redetermination of Mg~2~B~25~ based on single-crystal X-ray data
;
_journal_coeditor_code WM2631
_journal_issue 6
_journal_name_full 'Acta Crystallographica Section E'
_journal_page_first i50
_journal_paper_doi 10.1107/S1600536812023768
_journal_volume 68
_journal_year 2012
_chemical_formula_iupac 'Mg2 B25'
_chemical_formula_moiety 'Mg2 B25'
_chemical_formula_sum 'B25 Mg2'
_chemical_formula_weight 318.87
_chemical_name_systematic
;
dimagnesium pentaeicosaboride
;
_space_group_IT_number 166
_symmetry_cell_setting hexagonal
_symmetry_space_group_name_Hall '-R 3 2"'
_symmetry_space_group_name_H-M 'R -3 m :H'
_atom_sites_solution_primary direct
_atom_sites_solution_secondary difmap
_audit_creation_method SHELXL-97
_cell_angle_alpha 90.00
_cell_angle_beta 90.00
_cell_angle_gamma 120.00
_cell_formula_units_Z 12
_cell_length_a 11.0398(5)
_cell_length_b 11.0398(5)
_cell_length_c 24.1950(10)
_cell_measurement_reflns_used 562
_cell_measurement_temperature 298(2)
_cell_measurement_theta_max 26.2
_cell_measurement_theta_min 10.6
_cell_volume 2553.75(19)
_computing_cell_refinement '<i>CrysAlis CCD</i> (Oxford Diffraction, 2006)'
_computing_data_collection '<i>CrysAlis CCD</i> (Oxford Diffraction, 2006)'
_computing_data_reduction '<i>CrysAlis RED</i> (Oxford Diffraction, 2006)'
_computing_molecular_graphics 'DIAMOND (Brandenburg, 2001)'
_computing_publication_material 'SHELXL97 (Sheldrick, 2008)'
_computing_structure_refinement 'SHELXL97 (Sheldrick, 2008)'
_computing_structure_solution 'SHELXS97 (Sheldrick, 2008)'
_diffrn_ambient_temperature 298(2)
_diffrn_measured_fraction_theta_full 0.998
_diffrn_measured_fraction_theta_max 0.998
_diffrn_measurement_device_type 'Oxford Xcalibur 3 CCD'
_diffrn_measurement_method '\w scans'
_diffrn_radiation_monochromator graphite
_diffrn_radiation_source 'fine-focus sealed tube'
_diffrn_radiation_type MoK\a
_diffrn_radiation_wavelength 0.71073
_diffrn_reflns_av_R_equivalents 0.0451
_diffrn_reflns_av_sigmaI/netI 0.0237
_diffrn_reflns_limit_h_max 14
_diffrn_reflns_limit_h_min -14
_diffrn_reflns_limit_k_max 14
_diffrn_reflns_limit_k_min -14
_diffrn_reflns_limit_l_max 31
_diffrn_reflns_limit_l_min -31
_diffrn_reflns_number 4794
_diffrn_reflns_theta_full 28.00
_diffrn_reflns_theta_max 28.00
_diffrn_reflns_theta_min 2.29
_exptl_absorpt_coefficient_mu 0.233
_exptl_absorpt_correction_T_max 0.984
_exptl_absorpt_correction_T_min 0.982
_exptl_absorpt_correction_type gaussian
_exptl_absorpt_process_details '(<i>ABSPACK</i>; Oxford Diffraction, 2006)'
_exptl_crystal_colour black
_exptl_crystal_density_diffrn 2.488
_exptl_crystal_density_method 'not measured'
_exptl_crystal_description block
_exptl_crystal_F_000 1788
_exptl_crystal_size_max 0.075
_exptl_crystal_size_mid 0.070
_exptl_crystal_size_min 0.065
_refine_diff_density_max 0.142
_refine_diff_density_min -0.312
_refine_ls_extinction_method none
_refine_ls_goodness_of_fit_ref 1.131
_refine_ls_matrix_type full
_refine_ls_number_parameters 122
_refine_ls_number_reflns 799
_refine_ls_number_restraints 0
_refine_ls_restrained_S_all 1.131
_refine_ls_R_factor_all 0.0220
_refine_ls_R_factor_gt 0.0214
_refine_ls_shift/su_max 0.001
_refine_ls_shift/su_mean 0.000
_refine_ls_structure_factor_coef Fsqd
_refine_ls_weighting_details 'calc w=1/[\s^2^(Fo^2^)+(0.0342P)^2^+0.0000P] where P=(Fo^2^+2Fc^2^)/3'
_refine_ls_weighting_scheme calc
_refine_ls_wR_factor_gt 0.0485
_refine_ls_wR_factor_ref 0.0485
_reflns_number_gt 724
_reflns_number_total 799
_reflns_threshold_expression I>2sigma(I)
_cod_data_source_file wm2631.cif
_cod_data_source_block I
_cod_original_sg_symbol_H-M 'R -3 m'
_cod_database_code 2235288
_cod_database_fobs_code 2235288

loop_
_symmetry_equiv_pos_as_xyz
'x, y, z'
'-y, x-y, z'
'y, x, -z'
'-x+y, -x, z'
'-x, -x+y, -z'
'x-y, -y, -z'
'x+2/3, y+1/3, z+1/3'
'-y+2/3, x-y+1/3, z+1/3'
'y+2/3, x+1/3, -z+1/3'
'-x+y+2/3, -x+1/3, z+1/3'
'-x+2/3, -x+y+1/3, -z+1/3'
'x-y+2/3, -y+1/3, -z+1/3'
'x+1/3, y+2/3, z+2/3'
'-y+1/3, x-y+2/3, z+2/3'
'y+1/3, x+2/3, -z+2/3'
'-x+y+1/3, -x+2/3, z+2/3'
'-x+1/3, -x+y+2/3, -z+2/3'
'x-y+1/3, -y+2/3, -z+2/3'
'-x, -y, -z'
'y, -x+y, -z'
'-y, -x, z'
'x-y, x, -z'
'x, x-y, z'
'-x+y, y, z'
'-x+2/3, -y+1/3, -z+1/3'
'y+2/3, -x+y+1/3, -z+1/3'
'-y+2/3, -x+1/3, z+1/3'
'x-y+2/3, x+1/3, -z+1/3'
'x+2/3, x-y+1/3, z+1/3'
'-x+y+2/3, y+1/3, z+1/3'
'-x+1/3, -y+2/3, -z+2/3'
'y+1/3, -x+y+2/3, -z+2/3'
'-y+1/3, -x+2/3, z+2/3'
'x-y+1/3, x+2/3, -z+2/3'
'x+1/3, x-y+2/3, z+2/3'
'-x+y+1/3, y+2/3, z+2/3'

loop_
_atom_site_type_symbol
_atom_site_label
_atom_site_fract_x
_atom_site_fract_y
_atom_site_fract_z
_atom_site_U_iso_or_equiv
_atom_site_adp_type
_atom_site_calc_flag
_atom_site_refinement_flags
_atom_site_occupancy
_atom_site_symmetry_multiplicity
B B1 0.17051(6) 0.16425(6) 0.17121(2) 0.01393(14) Uani d . 1 1
B B2 0.31095(6) 0.29537(6) 0.13087(2) 0.01500(14) Uani d . 1 1
B B3 0.25656(6) 0.21074(6) 0.41962(2) 0.01482(14) Uani d . 1 1
B B4 0.24302(14) 0.2507(2) 0.34557(4) 0.0146(4) Uani d P 0.836(7) 1
B B5 0.05447(4) 0.10893(8) 0.94321(3) 0.01410(18) Uani d S 1 2
B B6 0.08455(4) 0.16910(8) 0.01360(3) 0.01402(18) Uani d S 1 2
B B7 0.10819(4) 0.21638(9) 0.88662(3) 0.01461(18) Uani d S 1 2
B B8 0.17148(4) 0.34295(8) 0.02961(3) 0.01510(18) Uani d S 1 2
B B9 0.13101(4) 0.26201(9) 0.76761(3) 0.01487(17) Uani d S 1 2
B B10 0.10643(4) 0.21286(8) 0.70081(3) 0.01434(18) Uani d S 1 2
B B11 0.05625(4) 0.11249(9) 0.32568(3) 0.01443(17) Uani d S 1 2
B B12 0.08963(4) 0.17926(8) 0.40273(3) 0.01459(18) Uani d S 1 2
B B13 0.05471(9) 0.10941(17) 0.55309(6) 0.0136(5) Uani d SP 0.493(4) 2
B B14 0.0000 0.0000 0.38677(6) 0.0148(3) Uani d S 1 6
B B15 0.0000 0.0000 0.5000 0.0148(4) Uani d S 1 12
Mg MgN 0.12339(3) 0.24679(6) 0.25266(2) 0.01846(19) Uani d SP 0.5000(14) 2
Mg MgD 0.20089(3) 0.40178(6) 0.17677(2) 0.0185(2) Uani d SP 0.5019(14) 2
Mg MgE 0.0000 0.0000 0.23530(4) 0.0190(3) Uani d SP 0.501(2) 6
Mg MgF 0.37439(15) 0.0000 0.0000 0.0182(13) Uani d SP 0.166(4) 2

loop_
_atom_site_aniso_label
_atom_site_aniso_U_11
_atom_site_aniso_U_22
_atom_site_aniso_U_33
_atom_site_aniso_U_12
_atom_site_aniso_U_13
_atom_site_aniso_U_23
B1 0.0141(3) 0.0141(3) 0.0135(2) 0.0071(2) -0.00003(19) 0.00011(19)
B2 0.0150(3) 0.0153(3) 0.0149(2) 0.0077(2) 0.00008(19) 0.00003(18)
B3 0.0151(3) 0.0146(3) 0.0147(3) 0.0074(2) 0.0002(2) 0.00001(19)
B4 0.0147(5) 0.0152(9) 0.0140(4) 0.0075(6) -0.0001(3) 0.0001(4)
B5 0.0141(3) 0.0143(4) 0.0140(4) 0.00715(19) 0.00002(14) 0.0000(3)
B6 0.0140(3) 0.0147(4) 0.0136(4) 0.00735(19) 0.00002(12) 0.0000(2)
B7 0.0149(3) 0.0150(4) 0.0140(4) 0.0075(2) 0.00010(14) 0.0002(3)
B8 0.0153(3) 0.0150(4) 0.0149(4) 0.0075(2) -0.00003(13) -0.0001(3)
B9 0.0151(3) 0.0151(4) 0.0144(3) 0.00757(19) -0.00008(13) -0.0002(3)
B10 0.0147(3) 0.0146(4) 0.0137(4) 0.0073(2) 0.00022(14) 0.0004(3)
B11 0.0144(3) 0.0144(4) 0.0144(3) 0.00722(18) 0.00000(14) 0.0000(3)
B12 0.0145(3) 0.0147(4) 0.0147(4) 0.00735(19) 0.00012(14) 0.0002(3)
B13 0.0138(7) 0.0139(8) 0.0133(7) 0.0069(4) 0.0004(3) 0.0008(5)
B14 0.0146(4) 0.0146(4) 0.0152(6) 0.0073(2) 0.000 0.000
B15 0.0149(6) 0.0149(6) 0.0146(8) 0.0075(3) 0.000 0.000
MgN 0.0187(2) 0.0185(3) 0.0181(3) 0.00925(15) 0.00013(9) 0.00025(19)
MgD 0.0185(2) 0.0192(3) 0.0180(3) 0.00961(16) 0.00006(9) 0.00011(18)
MgE 0.0190(4) 0.0190(4) 0.0188(5) 0.00951(19) 0.000 0.000
MgF 0.0187(11) 0.017(3) 0.0183(9) 0.0086(16) 0.0005(7) 0.0010(14)

loop_
_atom_type_symbol
_atom_type_description
_atom_type_scat_dispersion_real
_atom_type_scat_dispersion_imag
_atom_type_scat_source
B B 0.0013 0.0007 'International Tables Vol C Tables 4.2.6.8 and 6.1.1.4'
Mg Mg 0.0486 0.0363 'International Tables Vol C Tables 4.2.6.8 and 6.1.1.4'

loop_
_geom_angle_atom_site_label_1
_geom_angle_atom_site_label_2
_geom_angle_atom_site_label_3
_geom_angle_site_symmetry_1
_geom_angle_site_symmetry_3
_geom_angle
B7 B1 B1 20_556 23 59.26(2)
B7 B1 B2 20_556 . 63.40(4)
B1 B1 B2 23 . 112.05(3)
B7 B1 B9 20_556 20_556 106.37(4)
B1 B1 B9 23 20_556 63.11(2)
B2 B1 B9 . 20_556 104.36(4)
B7 B1 B1 20_556 24 118.57(3)
B1 B1 B1 23 24 120.0
B2 B1 B1 . 24 117.49(3)
B9 B1 B1 20_556 24 128.25(3)
B7 B1 B2 20_556 11 104.44(4)
B1 B1 B2 23 11 109.25(2)
B2 B1 B2 . 11 55.06(3)
B9 B1 B2 20_556 11 58.03(3)
B1 B1 B2 24 11 125.95(2)
B7 B1 MgN 20_556 . 176.04(4)
B1 B1 MgN 23 . 120.089(18)
B2 B1 MgN . . 114.58(3)
B9 B1 MgN 20_556 . 70.53(3)
B1 B1 MgN 24 . 65.314(16)
B2 B1 MgN 11 . 71.90(3)
B7 B1 MgE 20_556 . 121.06(4)
B1 B1 MgE 23 . 68.814(15)
B2 B1 MgE . . 172.93(4)
B9 B1 MgE 20_556 . 69.50(3)
B1 B1 MgE 24 . 66.147(15)
B2 B1 MgE 11 . 117.87(4)
MgN B1 MgE . . 60.59(2)
B7 B1 MgD 20_556 . 121.42(3)
B1 B1 MgD 23 . 172.571(15)
B2 B1 MgD . . 64.49(3)
B9 B1 MgD 20_556 . 110.71(3)
B1 B1 MgD 24 . 66.785(15)
B2 B1 MgD 11 . 63.32(2)
MgN B1 MgD . . 58.65(2)
MgE B1 MgD . . 113.75(3)
B3 B2 B2 16_554 11 128.25(3)
B3 B2 B1 16_554 . 122.06(4)
B2 B2 B1 11 . 69.56(4)
B3 B2 B7 16_554 20_556 117.24(4)
B2 B2 B7 11 20_556 109.96(3)
B1 B2 B7 . 20_556 56.05(4)
B3 B2 B9 16_554 8_554 117.38(4)
B2 B2 B9 11 8_554 104.67(4)
B1 B2 B9 . 8_554 104.63(4)
B7 B2 B9 20_556 8_554 57.92(4)
B3 B2 B1 16_554 11 126.37(4)
B2 B2 B1 11 11 55.37(3)
B1 B2 B1 . 11 108.97(4)
B7 B2 B1 20_556 11 103.61(4)
B9 B2 B1 8_554 11 58.09(3)
B3 B2 MgD 16_554 . 68.57(3)
B2 B2 MgD 11 . 69.42(3)
B1 B2 MgD . . 72.02(3)
B7 B2 MgD 20_556 . 121.72(4)
B9 B2 MgD 8_554 . 173.85(4)
B1 B2 MgD 11 . 117.63(3)
B3 B2 MgD 16_554 28 69.62(3)
B2 B2 MgD 11 28 66.45(3)
B1 B2 MgD . 28 126.89(3)
B7 B2 MgD 20_556 28 170.76(4)
B9 B2 MgD 8_554 28 113.96(4)
B1 B2 MgD 11 28 67.24(3)
MgD B2 MgD . 28 65.80(3)
B3 B2 MgN 16_554 28 70.80(3)
B2 B2 MgN 11 28 104.50(4)
B1 B2 MgN . 28 167.03(4)
B7 B2 MgN 20_556 28 118.51(4)
B9 B2 MgN 8_554 28 65.03(3)
B1 B2 MgN 11 28 59.39(2)
MgD B2 MgN . 28 117.48(3)
MgD B2 MgN 28 28 56.43(2)
B12 B3 B8 . 8 108.67(5)
B12 B3 B2 . 8 122.77(5)
B8 B3 B2 8 8 120.34(5)
B12 B3 B13 . 20_556 62.46(5)
B8 B3 B13 8 20_556 107.94(5)
B2 B3 B13 8 20_556 120.86(6)
B12 B3 B3 . 23 109.21(3)
B8 B3 B3 8 23 58.99(2)
B2 B3 B3 8 23 120.11(3)
B13 B3 B3 20_556 23 59.64(3)
B12 B3 B4 . . 67.74(5)
B8 B3 B4 8 . 54.79(3)
B2 B3 B4 8 . 119.05(7)
B13 B3 B4 20_556 . 115.90(8)
B3 B3 B4 23 . 106.03(5)
B12 B3 MgD . 8 111.91(4)
B8 B3 MgD 8 8 120.43(3)
B2 B3 MgD 8 8 67.17(3)
B13 B3 MgD 20_556 8 59.60(5)
B3 B3 MgD 23 8 67.438(14)
B4 B3 MgD . 8 173.19(6)
B12 B3 MgF . 25 76.64(5)
B8 B3 MgF 8 25 61.54(3)
B2 B3 MgF 8 25 101.38(3)
B13 B3 MgF 20_556 25 132.10(6)
B3 B3 MgF 23 25 118.66(2)
B4 B3 MgF . 25 17.68(6)
MgD B3 MgF 8 25 168.08(4)
B12 B3 MgD . 31 62.94(3)
B8 B3 MgD 8 31 171.58(4)
B2 B3 MgD 8 31 67.25(3)
B13 B3 MgD 20_556 31 68.29(4)
B3 B3 MgD 23 31 121.747(19)
B4 B3 MgD . 31 119.30(4)
MgD B3 MgD 8 31 64.83(2)
MgF B3 MgD 25 31 114.86(4)
B12 B3 MgN . 31 60.51(3)
B8 B3 MgN 8 31 121.91(3)
B2 B3 MgN 8 31 69.11(3)
B13 B3 MgN 20_556 31 112.51(4)
B3 B3 MgN 23 31 169.708(15)
B4 B3 MgN . 31 70.52(4)
MgD B3 MgN 8 31 115.55(2)
MgF B3 MgN 25 31 60.47(3)
MgD B3 MgN 31 31 55.630(19)
MgF B4 B8 25 8 118.33(13)
MgF B4 B4 25 18 5.94(12)
B8 B4 B4 8 18 124.26(7)
MgF B4 B10 25 20_556 117.38(9)
B8 B4 B10 8 20_556 64.19(5)
B4 B4 B10 18 20_556 119.25(8)
MgF B4 B3 25 . 120.31(8)
B8 B4 B3 8 . 59.50(5)
B4 B4 B3 18 . 121.87(8)
B10 B4 B3 20_556 . 112.45(10)
MgF B4 B11 25 . 128.71(13)
B8 B4 B11 8 . 105.81(11)
B4 B4 B11 18 . 123.93(7)
B10 B4 B11 20_556 . 59.96(5)
B3 B4 B11 . . 103.54(10)
MgF B4 B12 25 . 128.43(11)
B8 B4 B12 8 . 100.79(10)
B4 B4 B12 18 . 123.92(6)
B10 B4 B12 20_556 . 109.08(10)
B3 B4 B12 . . 53.19(5)
B11 B4 B12 . . 60.10(6)
MgF B4 MgN 25 . 76.30(9)
B8 B4 MgN 8 . 128.49(5)
B4 B4 MgN 18 . 73.12(6)
B10 B4 MgN 20_556 . 65.58(3)
B3 B4 MgN . . 157.83(9)
B11 B4 MgN . . 55.46(3)
B12 B4 MgN . . 105.46(4)
MgF B4 MgN 25 31 72.59(9)
B8 B4 MgN 8 31 123.78(5)
B4 B4 MgN 18 31 69.42(6)
B10 B4 MgN 20_556 31 164.11(8)
B3 B4 MgN . 31 67.89(3)
B11 B4 MgN . 31 104.20(4)
B12 B4 MgN . 31 57.55(3)
MgN B4 MgN . 31 107.70(4)
MgF B4 MgF 25 7_455 78.50(14)
B8 B4 MgF 8 7_455 162.81(12)
B4 B4 MgF 18 7_455 72.57(5)
B10 B4 MgF 20_556 7_455 112.77(4)
B3 B4 MgF . 7_455 110.31(4)
B11 B4 MgF . 7_455 61.31(3)
B12 B4 MgF . 7_455 63.43(3)
MgN B4 MgF . 7_455 55.650(18)
MgN B4 MgF 31 7_455 55.090(17)
B7 B5 B6 . 20_556 123.62(4)
B7 B5 B6 . 22_556 123.62(4)
B6 B5 B6 20_556 22_556 105.19(6)
B7 B5 B6 . 1_556 124.46(6)
B6 B5 B6 20_556 1_556 58.71(3)
B6 B5 B6 22_556 1_556 58.71(3)
B7 B5 B5 . 2 121.31(3)
B6 B5 B5 20_556 2 106.42(3)
B6 B5 B5 22_556 2 59.22(3)
B6 B5 B5 1_556 2 106.09(3)
B7 B5 B5 . 4 121.31(3)
B6 B5 B5 20_556 4 59.22(3)
B6 B5 B5 22_556 4 106.42(3)
B6 B5 B5 1_556 4 106.09(3)
B5 B5 B5 2 4 60.0
B8 B6 B6 . 22 122.451(10)
B8 B6 B6 . 20 122.451(10)
B6 B6 B6 22 20 106.67(5)
B8 B6 B5 . 22_556 118.10(5)
B6 B6 B5 22 22_556 61.65(4)
B6 B6 B5 20 22_556 110.24(4)
B8 B6 B5 . 20_556 118.10(5)
B6 B6 B5 22 20_556 110.24(4)
B6 B6 B5 20 20_556 61.65(4)
B5 B6 B5 22_556 20_556 61.56(6)
B8 B6 B5 . 1_554 121.78(6)
B6 B6 B5 22 1_554 59.64(4)
B6 B6 B5 20 1_554 59.64(4)
B5 B6 B5 22_556 1_554 111.27(5)
B5 B6 B5 20_556 1_554 111.27(5)
B8 B6 MgF . 2 50.190(19)
B6 B6 MgF 22 2 72.291(16)
B6 B6 MgF 20 2 148.36(6)
B5 B6 MgF 22_556 2 97.17(3)
B5 B6 MgF 20_556 2 149.54(4)
B5 B6 MgF 1_554 2 96.33(3)
B8 B6 MgF . 22 50.190(19)
B6 B6 MgF 22 22 148.36(6)
B6 B6 MgF 20 22 72.291(16)
B5 B6 MgF 22_556 22 149.54(4)
B5 B6 MgF 20_556 22 97.17(3)
B5 B6 MgF 1_554 22 96.33(3)
MgF B6 MgF 2 22 92.16(3)
B1 B7 B1 22_556 3_556 61.48(5)
B1 B7 B5 22_556 . 120.12(5)
B1 B7 B5 3_556 . 120.12(5)
B1 B7 B9 22_556 31_556 112.88(5)
B1 B7 B9 3_556 31_556 112.88(5)
B5 B7 B9 . 31_556 117.39(5)
B1 B7 B2 22_556 3_556 111.52(4)
B1 B7 B2 3_556 3_556 60.55(3)
B5 B7 B2 . 3_556 118.63(3)
B9 B7 B2 31_556 3_556 63.45(3)
B1 B7 B2 22_556 22_556 60.55(3)
B1 B7 B2 3_556 22_556 111.52(4)
B5 B7 B2 . 22_556 118.63(3)
B9 B7 B2 31_556 22_556 63.45(3)
B2 B7 B2 3_556 22_556 114.24(6)
B4 B8 B4 33_554 16_554 116.74(11)
B4 B8 B6 33_554 . 113.05(7)
B4 B8 B6 16_554 . 113.05(7)
B4 B8 B3 33_554 33_554 65.71(4)
B4 B8 B3 16_554 33_554 117.78(7)
B6 B8 B3 . 33_554 122.01(5)
B4 B8 B3 33_554 16_554 117.78(7)
B4 B8 B3 16_554 16_554 65.71(4)
B6 B8 B3 . 16_554 122.01(5)
B3 B8 B3 33_554 16_554 62.03(4)
B4 B8 B10 33_554 31 62.12(4)
B4 B8 B10 16_554 31 62.12(4)
B6 B8 B10 . 31 111.38(5)
B3 B8 B10 33_554 31 115.72(5)
B3 B8 B10 16_554 31 115.72(5)
B4 B8 MgF 33_554 22 130.76(6)
B4 B8 MgF 16_554 22 19.76(7)
B6 B8 MgF . 22 93.38(4)
B3 B8 MgF 33_554 22 133.21(5)
B3 B8 MgF 16_554 22 73.74(3)
B10 B8 MgF 31 22 69.85(2)
B4 B8 MgF 33_554 2 19.76(7)
B4 B8 MgF 16_554 2 130.76(6)
B6 B8 MgF . 2 93.38(4)
B3 B8 MgF 33_554 2 73.75(3)
B3 B8 MgF 16_554 2 133.21(5)
B10 B8 MgF 31 2 69.85(2)
MgF B8 MgF 22 2 138.80(4)
B10 B9 B7 . 31_556 115.70(6)
B10 B9 B2 . 33 119.39(3)
B7 B9 B2 31_556 33 58.63(3)
B10 B9 B2 . 16 119.39(3)
B7 B9 B2 31_556 16 58.63(3)
B2 B9 B2 33 16 106.56(5)
B10 B9 B1 . 22_556 127.63(5)
B7 B9 B1 31_556 22_556 108.72(5)
B2 B9 B1 33 22_556 63.89(3)
B2 B9 B1 16 22_556 106.56(4)
B10 B9 B1 . 3_556 127.63(5)
B7 B9 B1 31_556 3_556 108.72(5)
B2 B9 B1 33 3_556 106.56(4)
B2 B9 B1 16 3_556 63.89(3)
B1 B9 B1 22_556 3_556 53.79(4)
B10 B9 MgN . 22_556 70.21(3)
B7 B9 MgN 31_556 22_556 123.97(2)
B2 B9 MgN 33 22_556 70.30(2)
B2 B9 MgN 16 22_556 168.97(5)
B1 B9 MgN 22_556 22_556 62.45(3)
B1 B9 MgN 3_556 22_556 106.35(4)
B10 B9 MgN . 20_556 70.21(3)
B7 B9 MgN 31_556 20_556 123.96(2)
B2 B9 MgN 33 20_556 168.97(5)
B2 B9 MgN 16 20_556 70.30(2)
B1 B9 MgN 22_556 20_556 106.35(4)
B1 B9 MgN 3_556 20_556 62.45(2)
MgN B9 MgN 22_556 20_556 110.67(4)
B10 B9 MgE . 19_556 72.18(5)
B7 B9 MgE 31_556 19_556 172.12(5)
B2 B9 MgE 33 19_556 118.38(3)
B2 B9 MgE 16 19_556 118.38(3)
B1 B9 MgE 22_556 19_556 64.40(4)
B1 B9 MgE 3_556 19_556 64.40(4)
MgN B9 MgE 22_556 19_556 57.40(2)
MgN B9 MgE 20_556 19_556 57.40(2)
B9 B10 B4 . 3_556 122.86(7)
B9 B10 B4 . 22_556 122.86(7)
B4 B10 B4 3_556 22_556 101.83(10)
B9 B10 B8 . 31 129.29(6)
B4 B10 B8 3_556 31 53.69(3)
B4 B10 B8 22_556 31 53.69(3)
B9 B10 B11 . 22_556 123.43(5)
B4 B10 B11 3_556 22_556 107.57(7)
B4 B10 B11 22_556 22_556 62.05(5)
B8 B10 B11 31 22_556 99.81(4)
B9 B10 B11 . 20_556 123.43(5)
B4 B10 B11 3_556 20_556 62.05(5)
B4 B10 B11 22_556 20_556 107.57(7)
B8 B10 B11 31 20_556 99.81(4)
B11 B10 B11 22_556 20_556 59.53(6)
B9 B10 MgF . 16 104.31(3)
B4 B10 MgF 3_556 16 114.64(5)
B4 B10 MgF 22_556 16 18.67(6)
B8 B10 MgF 31 16 61.81(3)
B11 B10 MgF 22_556 16 72.62(5)
B11 B10 MgF 20_556 16 125.02(5)
B9 B10 MgF . 32 104.31(3)
B4 B10 MgF 3_556 32 18.67(6)
B4 B10 MgF 22_556 32 114.64(5)
B8 B10 MgF 31 32 61.81(3)
B11 B10 MgF 22_556 32 125.02(5)
B11 B10 MgF 20_556 32 72.62(5)
MgF B10 MgF 16 32 123.00(7)
B9 B10 MgN . 22_556 70.19(3)
B4 B10 MgN 3_556 22_556 165.69(7)
B4 B10 MgN 22_556 22_556 72.08(4)
B8 B10 MgN 31 22_556 124.636(18)
B11 B10 MgN 22_556 22_556 58.12(3)
B11 B10 MgN 20_556 22_556 106.76(4)
MgF B10 MgN 16 22_556 63.10(3)
MgF B10 MgN 32 22_556 173.22(4)
B9 B10 MgN . 20_556 70.19(3)
B4 B10 MgN 3_556 20_556 72.08(4)
B4 B10 MgN 22_556 20_556 165.69(7)
B8 B10 MgN 31 20_556 124.633(19)
B11 B10 MgN 22_556 20_556 106.76(4)
B11 B10 MgN 20_556 20_556 58.12(3)
MgF B10 MgN 16 20_556 173.22(3)
MgF B10 MgN 32 20_556 63.10(3)
MgN B10 MgN 22_556 20_556 110.64(4)
B9 B10 MgE . 19_556 68.99(4)
B4 B10 MgE 3_556 19_556 119.62(3)
B4 B10 MgE 22_556 19_556 119.62(3)
B8 B10 MgE 31 19_556 161.71(5)
B11 B10 MgE 22_556 19_556 64.60(3)
B11 B10 MgE 20_556 19_556 64.60(4)
MgF B10 MgE 16 19_556 118.01(4)
MgF B10 MgE 32 19_556 118.01(4)
MgN B10 MgE 22_556 19_556 56.760(19)
MgN B10 MgE 20_556 19_556 56.760(19)
B14 B11 B11 . 2 59.37(3)
B14 B11 B11 . 4 59.37(3)
B11 B11 B11 2 4 60.0
B14 B11 B10 . 20_556 104.96(3)
B11 B11 B10 2 20_556 116.29(3)
B11 B11 B10 4 20_556 60.24(3)
B14 B11 B10 . 22_556 104.96(3)
B11 B11 B10 2 22_556 60.24(3)
B11 B11 B10 4 22_556 116.29(3)
B10 B11 B10 20_556 22_556 139.88(6)
B14 B11 B4 . . 101.71(6)
B11 B11 B4 2 . 159.56(6)
B11 B11 B4 4 . 104.99(5)
B10 B11 B4 20_556 . 57.99(3)
B10 B11 B4 22_556 . 138.11(7)
B14 B11 B4 . 24 101.71(6)
B11 B11 B4 2 24 104.99(5)
B11 B11 B4 4 24 159.56(6)
B10 B11 B4 20_556 24 138.11(7)
B10 B11 B4 22_556 24 57.99(3)
B4 B11 B4 . 24 85.45(7)
B14 B11 B12 . . 54.95(4)
B11 B11 B12 2 . 106.29(3)
B11 B11 B12 4 . 106.29(3)
B10 B11 B12 20_556 . 109.46(3)
B10 B11 B12 22_556 . 109.46(3)
B4 B11 B12 . . 62.52(4)
B4 B11 B12 24 . 62.52(4)
B14 B11 MgN . . 179.96(4)
B11 B11 MgN 2 . 120.61(2)
B11 B11 MgN 4 . 120.61(2)
B10 B11 MgN 20_556 . 75.04(3)
B10 B11 MgN 22_556 . 75.04(3)
B4 B11 MgN . . 78.32(6)
B4 B11 MgN 24 . 78.32(6)
B12 B11 MgN . . 125.09(5)
B14 B11 MgE . . 117.77(5)
B11 B11 MgE 2 . 67.529(18)
B11 B11 MgE 4 . 67.529(18)
B10 B11 MgE 20_556 . 71.32(3)
B10 B11 MgE 22_556 . 71.32(3)
B4 B11 MgE . . 122.02(4)
B4 B11 MgE 24 . 122.02(4)
B12 B11 MgE . . 172.71(5)
MgN B11 MgE . . 62.20(3)
B14 B11 MgF . 25 115.56(4)
B11 B11 MgF 2 25 174.67(2)
B11 B11 MgF 4 25 116.63(3)
B10 B11 MgF 20_556 25 62.39(4)
B10 B11 MgF 22_556 25 124.40(5)
B4 B11 MgF . 25 15.14(6)
B4 B11 MgF 24 25 77.15(5)
B12 B11 MgF . 25 70.17(3)
MgN B11 MgF . 25 64.47(3)
MgE B11 MgF . 25 115.69(3)
B14 B11 MgF . 7_455 115.56(4)
B11 B11 MgF 2 7_455 116.63(3)
B11 B11 MgF 4 7_455 174.67(2)
B10 B11 MgF 20_556 7_455 124.40(5)
B10 B11 MgF 22_556 7_455 62.38(4)
B4 B11 MgF . 7_455 77.15(5)
B4 B11 MgF 24 7_455 15.14(6)
B12 B11 MgF . 7_455 70.17(3)
MgN B11 MgF . 7_455 64.47(3)
MgE B11 MgF . 7_455 115.69(3)
MgF B11 MgF 25 7_455 66.39(7)
B3 B12 B3 . 24 146.17(6)
B3 B12 B14 . . 102.69(3)
B3 B12 B14 24 . 102.69(3)
B3 B12 B13 . 20_556 60.28(6)
B3 B12 B13 24 20_556 116.54(6)
B14 B12 B13 . 20_556 59.73(6)
B3 B12 B13 . 22_556 116.54(6)
B3 B12 B13 24 22_556 60.28(6)
B14 B12 B13 . 22_556 59.73(6)
B13 B12 B13 20_556 22_556 59.03(10)
B3 B12 B11 . . 106.11(3)
B3 B12 B11 24 . 106.11(3)
B14 B12 B11 . . 58.40(6)
B13 B12 B11 20_556 . 109.88(5)
B13 B12 B11 22_556 . 109.88(5)
B3 B12 B4 . . 59.07(3)
B3 B12 B4 24 . 135.93(6)
B14 B12 B4 . . 100.36(6)
B13 B12 B4 20_556 . 107.50(6)
B13 B12 B4 22_556 . 159.29(8)
B11 B12 B4 . . 57.38(4)
B3 B12 B4 . 24 135.93(6)
B3 B12 B4 24 24 59.07(3)
B14 B12 B4 . 24 100.36(6)
B13 B12 B4 20_556 24 159.29(8)
B13 B12 B4 22_556 24 107.50(6)
B11 B12 B4 . 24 57.38(4)
B4 B12 B4 . 24 80.20(6)
B3 B12 MgD . 31 73.69(3)
B3 B12 MgD 24 31 73.69(3)
B14 B12 MgD . 31 123.91(6)
B13 B12 MgD 20_556 31 72.09(5)
B13 B12 MgD 22_556 31 72.09(5)
B11 B12 MgD . 31 177.69(5)
B4 B12 MgD . 31 121.11(4)
B4 B12 MgD 24 31 121.11(4)
B3 B12 MgN . 31 78.53(3)
B3 B12 MgN 24 31 78.53(3)
B14 B12 MgN . 31 174.07(6)
B13 B12 MgN 20_556 31 125.07(6)
B13 B12 MgN 22_556 31 125.08(6)
B11 B12 MgN . 31 115.67(4)
B4 B12 MgN . 31 75.18(5)
B4 B12 MgN 24 31 75.19(5)
MgD B12 MgN 31 31 62.02(3)
B3 B12 MgF . 25 63.15(4)
B3 B12 MgF 24 25 123.89(5)
B14 B12 MgF . 25 113.97(5)
B13 B12 MgF 20_556 25 118.31(6)
B13 B12 MgF 22_556 25 173.69(6)
B11 B12 MgF . 25 65.00(3)
B4 B12 MgF . 25 14.64(6)
B4 B12 MgF 24 25 73.26(5)
MgD B12 MgF 31 25 113.12(3)
MgN B12 MgF 31 25 61.23(2)
B3 B12 MgF . 7_455 123.89(5)
B3 B12 MgF 24 7_455 63.15(4)
B14 B12 MgF . 7_455 113.97(5)
B13 B12 MgF 20_556 7_455 173.69(6)
B13 B12 MgF 22_556 7_455 118.31(6)
B11 B12 MgF . 7_455 65.00(3)
B4 B12 MgF . 7_455 73.26(5)
B4 B12 MgF 24 7_455 14.64(6)
MgD B12 MgF 31 7_455 113.12(3)
MgN B12 MgF 31 7_455 61.24(2)
MgF B12 MgF 25 7_455 63.67(6)
B15 B13 B14 . 19_556 105.13(9)
B15 B13 B3 . 3_556 141.03(6)
B14 B13 B3 19_556 3_556 99.11(7)
B15 B13 B3 . 22_556 141.03(6)
B14 B13 B3 19_556 22_556 99.11(7)
B3 B13 B3 3_556 22_556 60.72(7)
B15 B13 B13 . 2 56.85(4)
B14 B13 B13 19_556 2 59.63(5)
B3 B13 B13 3_556 2 158.31(5)
B3 B13 B13 22_556 2 115.07(4)
B15 B13 B13 . 4 56.85(4)
B14 B13 B13 19_556 4 59.63(5)
B3 B13 B13 3_556 4 115.07(4)
B3 B13 B13 22_556 4 158.31(5)
B13 B13 B13 2 4 60.0
B15 B13 B12 . 22_556 112.69(6)
B14 B13 B12 19_556 22_556 57.86(5)
B3 B13 B12 3_556 22_556 105.97(8)
B3 B13 B12 22_556 22_556 57.27(4)
B13 B13 B12 2 22_556 60.49(5)
B13 B13 B12 4 22_556 108.33(5)
B15 B13 B12 . 20_556 112.69(6)
B14 B13 B12 19_556 20_556 57.86(5)
B3 B13 B12 3_556 20_556 57.27(4)
B3 B13 B12 22_556 20_556 105.97(8)
B13 B13 B12 2 20_556 108.33(5)
B13 B13 B12 4 20_556 60.49(5)
B12 B13 B12 22_556 20_556 107.64(9)
B15 B13 MgD . 31 83.34(7)
B14 B13 MgD 19_556 31 171.52(10)
B3 B13 MgD 3_556 31 73.64(6)
B3 B13 MgD 22_556 31 73.64(6)
B13 B13 MgD 2 31 127.13(4)
B13 B13 MgD 4 31 127.13(4)
B12 B13 MgD 22_556 31 119.24(6)
B12 B13 MgD 20_556 31 119.24(6)
B15 B13 MgD . 8 74.11(4)
B14 B13 MgD 19_556 8 113.53(4)
B3 B13 MgD 3_556 8 68.35(3)
B3 B13 MgD 22_556 8 122.73(7)
B13 B13 MgD 2 8 121.88(4)
B13 B13 MgD 4 8 68.18(4)
B12 B13 MgD 22_556 8 169.64(8)
B12 B13 MgD 20_556 8 62.03(3)
MgD B13 MgD 31 8 68.35(4)
B15 B13 MgD . 10_455 74.11(4)
B14 B13 MgD 19_556 10_455 113.53(4)
B3 B13 MgD 3_556 10_455 122.73(7)
B3 B13 MgD 22_556 10_455 68.35(3)
B13 B13 MgD 2 10_455 68.18(4)
B13 B13 MgD 4 10_455 121.88(4)
B12 B13 MgD 22_556 10_455 62.03(3)
B12 B13 MgD 20_556 10_455 169.63(8)
MgD B13 MgD 31 10_455 68.35(4)
MgD B13 MgD 8 10_455 128.28(7)
B12 B14 B12 4 . 115.31(4)
B12 B14 B12 4 2 115.31(4)
B12 B14 B12 . 2 115.31(4)
B12 B14 B13 4 20_556 62.41(4)
B12 B14 B13 . 20_556 62.41(4)
B12 B14 B13 2 20_556 113.02(9)
B12 B14 B13 4 22_556 113.02(9)
B12 B14 B13 . 22_556 62.41(4)
B12 B14 B13 2 22_556 62.41(4)
B13 B14 B13 20_556 22_556 60.73(9)
B12 B14 B13 4 19_556 62.41(4)
B12 B14 B13 . 19_556 113.02(9)
B12 B14 B13 2 19_556 62.41(4)
B13 B14 B13 20_556 19_556 60.73(9)
B13 B14 B13 22_556 19_556 60.73(9)
B12 B14 B11 4 2 117.69(5)
B12 B14 B11 . 2 117.69(5)
B12 B14 B11 2 2 66.65(4)
B13 B14 B11 20_556 2 179.67(7)
B13 B14 B11 22_556 2 119.00(5)
B13 B14 B11 19_556 2 119.00(5)
B12 B14 B11 4 4 66.65(4)
B12 B14 B11 . 4 117.69(5)
B12 B14 B11 2 4 117.69(5)
B13 B14 B11 20_556 4 119.00(5)
B13 B14 B11 22_556 4 179.67(8)
B13 B14 B11 19_556 4 119.00(5)
B11 B14 B11 2 4 61.27(6)
B12 B14 B11 4 . 117.69(5)
B12 B14 B11 . . 66.65(4)
B12 B14 B11 2 . 117.69(5)
B13 B14 B11 20_556 . 119.00(5)
B13 B14 B11 22_556 . 119.00(5)
B13 B14 B11 19_556 . 179.67(8)
B11 B14 B11 2 . 61.27(6)
B11 B14 B11 4 . 61.27(6)
B13 B15 B13 . 19_556 180.0
B13 B15 B13 . 20_556 113.70(9)
B13 B15 B13 19_556 20_556 66.30(9)
B13 B15 B13 . 22_556 113.70(9)
B13 B15 B13 19_556 22_556 66.30(9)
B13 B15 B13 20_556 22_556 66.30(9)
B13 B15 B13 . 4 66.30(9)
B13 B15 B13 19_556 4 113.70(9)
B13 B15 B13 20_556 4 113.70(9)
B13 B15 B13 22_556 4 180.00(7)
B13 B15 B13 . 2 66.30(9)
B13 B15 B13 19_556 2 113.70(9)
B13 B15 B13 20_556 2 180.0
B13 B15 B13 22_556 2 113.70(9)
B13 B15 B13 4 2 66.30(9)
B13 B15 MgD . 32_445 112.88(2)
B13 B15 MgD 19_556 32_445 67.12(2)
B13 B15 MgD 20_556 32_445 123.64(6)
B13 B15 MgD 22_556 32_445 67.12(2)
B13 B15 MgD 4 32_445 112.88(2)
B13 B15 MgD 2 32_445 56.36(6)
B13 B15 MgD . 8 67.12(2)
B13 B15 MgD 19_556 8 112.88(2)
B13 B15 MgD 20_556 8 56.36(6)
B13 B15 MgD 22_556 8 112.88(2)
B13 B15 MgD 4 8 67.12(2)
B13 B15 MgD 2 8 123.64(6)
MgD B15 MgD 32_445 8 180.00(2)
B13 B15 MgD . 31 56.36(6)
B13 B15 MgD 19_556 31 123.64(6)
B13 B15 MgD 20_556 31 67.12(2)
B13 B15 MgD 22_556 31 67.12(2)
B13 B15 MgD 4 31 112.88(2)
B13 B15 MgD 2 31 112.88(2)
MgD B15 MgD 32_445 31 119.089(4)
MgD B15 MgD 8 31 60.911(4)
B13 B15 MgD . 7_445 123.64(6)
B13 B15 MgD 19_556 7_445 56.36(6)
B13 B15 MgD 20_556 7_445 112.88(2)
B13 B15 MgD 22_556 7_445 112.88(2)
B13 B15 MgD 4 7_445 67.12(2)
B13 B15 MgD 2 7_445 67.12(2)
MgD B15 MgD 32_445 7_445 60.911(4)
MgD B15 MgD 8 7_445 119.089(4)
MgD B15 MgD 31 7_445 180.0
B13 B15 MgD . 34_545 112.88(2)
B13 B15 MgD 19_556 34_545 67.12(2)
B13 B15 MgD 20_556 34_545 67.12(2)
B13 B15 MgD 22_556 34_545 123.64(6)
B13 B15 MgD 4 34_545 56.36(6)
B13 B15 MgD 2 34_545 112.88(2)
MgD B15 MgD 32_445 34_545 119.087(4)
MgD B15 MgD 8 34_545 60.913(4)
MgD B15 MgD 31 34_545 119.087(4)
MgD B15 MgD 7_445 34_545 60.913(4)
B13 B15 MgD . 10_455 67.12(2)
B13 B15 MgD 19_556 10_455 112.88(2)
B13 B15 MgD 20_556 10_455 112.88(2)
B13 B15 MgD 22_556 10_455 56.36(6)
B13 B15 MgD 4 10_455 123.64(6)
B13 B15 MgD 2 10_455 67.12(2)
MgD B15 MgD 32_445 10_455 60.913(4)
MgD B15 MgD 8 10_455 119.087(4)
MgD B15 MgD 31 10_455 60.913(4)
MgD B15 MgD 7_445 10_455 119.087(4)
MgD B15 MgD 34_545 10_455 180.0
B11 MgN B12 . 31 119.24(4)
B11 MgN B1 . . 118.93(3)
B12 MgN B1 31 . 115.77(3)
B11 MgN B1 . 24 118.93(3)
B12 MgN B1 31 24 115.77(3)
B1 MgN B1 . 24 49.37(3)
B11 MgN MgD . . 177.10(4)
B12 MgN MgD 31 . 57.86(3)
B1 MgN MgD . . 63.62(2)
B1 MgN MgD 24 . 63.62(2)
B11 MgN MgE . . 64.09(3)
B12 MgN MgE 31 . 176.67(4)
B1 MgN MgE . . 61.29(3)
B1 MgN MgE 24 . 61.29(3)
MgD MgN MgE . . 118.81(3)
B11 MgN B9 . 20_556 84.13(2)
B12 MgN B9 31 20_556 117.75(2)
B1 MgN B9 . 20_556 47.02(2)
B1 MgN B9 24 20_556 92.73(3)
MgD MgN B9 . 20_556 97.25(2)
MgE MgN B9 . 20_556 61.754(19)
B11 MgN B9 . 22_556 84.13(2)
B12 MgN B9 31 22_556 117.76(2)
B1 MgN B9 . 22_556 92.73(3)
B1 MgN B9 24 22_556 47.02(2)
MgD MgN B9 . 22_556 97.25(2)
MgE MgN B9 . 22_556 61.75(2)
B9 MgN B9 20_556 22_556 121.67(4)
B11 MgN B10 . 20_556 46.85(2)
B12 MgN B10 31 20_556 118.88(2)
B1 MgN B10 . 20_556 84.46(2)
B1 MgN B10 24 20_556 119.73(3)
MgD MgN B10 . 20_556 133.77(2)
MgE MgN B10 . 20_556 63.11(2)
B9 MgN B10 20_556 20_556 39.60(2)
B9 MgN B10 22_556 20_556 117.92(3)
B11 MgN B10 . 22_556 46.85(2)
B12 MgN B10 31 22_556 118.88(2)
B1 MgN B10 . 22_556 119.73(3)
B1 MgN B10 24 22_556 84.46(2)
MgD MgN B10 . 22_556 133.77(2)
MgE MgN B10 . 22_556 63.11(2)
B9 MgN B10 20_556 22_556 117.92(3)
B9 MgN B10 22_556 22_556 39.60(2)
B10 MgN B10 20_556 22_556 90.36(4)
B11 MgN MgF . 25 64.45(2)
B12 MgN MgF 31 25 65.47(2)
B1 MgN MgF . 25 122.12(3)
B1 MgN MgF 24 25 171.44(4)
MgD MgN MgF . 25 113.23(2)
MgE MgN MgF . 25 117.17(3)
B9 MgN MgF 20_556 25 79.61(3)
B9 MgN MgF 22_556 25 140.86(4)
B10 MgN MgF 20_556 25 55.88(2)
B10 MgN MgF 22_556 25 102.45(3)
B11 MgN MgF . 7_455 64.45(2)
B12 MgN MgF 31 7_455 65.47(2)
B1 MgN MgF . 7_455 171.44(4)
B1 MgN MgF 24 7_455 122.11(3)
MgD MgN MgF . 7_455 113.23(2)
MgE MgN MgF . 7_455 117.17(3)
B9 MgN MgF 20_556 7_455 140.86(4)
B9 MgN MgF 22_556 7_455 79.61(3)
B10 MgN MgF 20_556 7_455 102.45(3)
B10 MgN MgF 22_556 7_455 55.88(3)
MgF MgN MgF 25 7_455 66.38(6)
B13 MgD B12 31 31 114.60(5)
B13 MgD B2 31 24 87.88(3)
B12 MgD B2 31 24 126.690(19)
B13 MgD B2 31 . 87.87(3)
B12 MgD B2 31 . 126.688(19)
B2 MgD B2 24 . 100.24(3)
B13 MgD MgN 31 . 174.71(5)
B12 MgD MgN 31 . 60.12(3)
B2 MgD MgN 24 . 95.50(2)
B2 MgD MgN . . 95.50(2)
B13 MgD B3 31 33_554 46.76(4)
B12 MgD B3 31 33_554 148.02(3)
B2 MgD B3 24 33_554 44.26(2)
B2 MgD B3 . 33_554 82.68(2)
MgN MgD B3 . 33_554 137.67(3)
B13 MgD B3 31 16_554 46.76(4)
B12 MgD B3 31 16_554 148.01(3)
B2 MgD B3 24 16_554 82.69(2)
B2 MgD B3 . 16_554 44.26(2)
MgN MgD B3 . 16_554 137.67(3)
B3 MgD B3 33_554 16_554 45.13(3)
B13 MgD B2 31 11 114.786(18)
B12 MgD B2 31 11 83.08(2)
B2 MgD B2 24 11 132.27(3)
B2 MgD B2 . 11 44.13(3)
MgN MgD B2 . 11 65.670(17)
B3 MgD B2 33_554 11 126.73(2)
B3 MgD B2 16_554 11 84.42(2)
B13 MgD B2 31 26_455 114.788(17)
B12 MgD B2 31 26_455 83.09(2)
B2 MgD B2 24 26_455 44.13(3)
B2 MgD B2 . 26_455 132.27(3)
MgN MgD B2 . 26_455 65.671(17)
B3 MgD B2 33_554 26_455 84.42(2)
B3 MgD B2 16_554 26_455 126.73(2)
B2 MgD B2 11 26_455 129.90(4)
B13 MgD B13 31 14_554 74.41(7)
B12 MgD B13 31 14_554 45.88(4)
B2 MgD B13 24 14_554 105.88(4)
B2 MgD B13 . 14_554 147.57(5)
MgN MgD B13 . 14_554 100.70(4)
B3 MgD B13 33_554 14_554 102.92(4)
B3 MgD B13 16_554 14_554 120.58(4)
B2 MgD B13 11 14_554 120.15(4)
B2 MgD B13 26_455 14_554 80.14(4)
B13 MgD B13 31 16_554 74.41(7)
B12 MgD B13 31 16_554 45.88(4)
B2 MgD B13 24 16_554 147.58(5)
B2 MgD B13 . 16_554 105.88(4)
MgN MgD B13 . 16_554 100.70(4)
B3 MgD B13 33_554 16_554 120.58(4)
B3 MgD B13 16_554 16_554 102.92(4)
B2 MgD B13 11 16_554 80.14(4)
B2 MgD B13 26_455 16_554 120.15(4)
B13 MgD B13 14_554 16_554 43.64(8)
B13 MgD B3 31 31 110.61(4)
B12 MgD B3 31 31 43.372(16)
B2 MgD B3 24 31 84.05(2)
B2 MgD B3 . 31 161.26(3)
MgN MgD B3 . 31 65.84(2)
B3 MgD B3 33_554 31 111.948(17)
B3 MgD B3 16_554 31 154.04(3)
B2 MgD B3 11 31 120.70(3)
B2 MgD B3 26_455 31 43.13(2)
B13 MgD B3 14_554 31 43.36(4)
B13 MgD B3 16_554 31 77.40(4)
MgN MgE MgN . 2 116.996(14)
MgN MgE MgN . 4 116.996(14)
MgN MgE MgN 2 4 116.996(14)
MgN MgE B1 . 21 141.06(3)
MgN MgE B1 2 21 58.125(18)
MgN MgE B1 4 21 95.06(2)
MgN MgE B1 . 4 141.06(3)
MgN MgE B1 2 4 95.06(2)
MgN MgE B1 4 4 58.125(18)
B1 MgE B1 21 4 42.37(3)
MgN MgE B1 . 2 95.06(2)
MgN MgE B1 2 2 58.125(18)
MgN MgE B1 4 2 141.06(3)
B1 MgE B1 21 2 47.71(3)
B1 MgE B1 4 2 83.14(3)
MgN MgE B1 . . 58.125(18)
MgN MgE B1 2 . 141.06(3)
MgN MgE B1 4 . 95.06(2)
B1 MgE B1 21 . 99.95(4)
B1 MgE B1 4 . 83.14(3)
B1 MgE B1 2 . 83.14(3)
MgN MgE B1 . 23 95.06(2)
MgN MgE B1 2 23 141.06(3)
MgN MgE B1 4 23 58.125(18)
B1 MgE B1 21 23 83.14(3)
B1 MgE B1 4 23 47.71(3)
B1 MgE B1 2 23 99.95(4)
B1 MgE B1 . 23 42.37(3)
MgN MgE B1 . 24 58.125(18)
MgN MgE B1 2 24 95.06(2)
MgN MgE B1 4 24 141.06(3)
B1 MgE B1 21 24 83.14(3)
B1 MgE B1 4 24 99.95(4)
B1 MgE B1 2 24 42.37(3)
B1 MgE B1 . 24 47.71(3)
B1 MgE B1 23 24 83.14(3)
MgN MgE B11 . . 53.72(3)
MgN MgE B11 2 . 93.44(3)
MgN MgE B11 4 . 93.44(3)
B1 MgE B11 21 . 151.02(3)
B1 MgE B11 4 . 151.02(3)
B1 MgE B11 2 . 124.451(19)
B1 MgE B11 . . 106.82(2)
B1 MgE B11 23 . 124.451(19)
B1 MgE B11 24 . 106.82(2)
MgN MgE B11 . 4 93.44(3)
MgN MgE B11 2 4 93.44(3)
MgN MgE B11 4 4 53.72(3)
B1 MgE B11 21 4 124.451(19)
B1 MgE B11 4 4 106.82(2)
B1 MgE B11 2 4 151.02(3)
B1 MgE B11 . 4 124.451(19)
B1 MgE B11 23 4 106.82(2)
B1 MgE B11 24 4 151.02(3)
B11 MgE B11 . 4 44.94(4)
MgN MgE B11 . 2 93.44(3)
MgN MgE B11 2 2 53.72(3)
MgN MgE B11 4 2 93.44(3)
B1 MgE B11 21 2 106.82(2)
B1 MgE B11 4 2 124.451(19)
B1 MgE B11 2 2 106.82(2)
B1 MgE B11 . 2 151.02(3)
B1 MgE B11 23 2 151.02(3)
B1 MgE B11 24 2 124.451(19)
B11 MgE B11 . 2 44.94(4)
B11 MgE B11 4 2 44.94(4)
B4 MgF B4 25 36_544 168.1(2)
B4 MgF B8 25 20 41.91(9)
B4 MgF B8 36_544 20 149.94(15)
B4 MgF B8 25 4 149.94(15)
B4 MgF B8 36_544 4 41.91(9)
B8 MgF B8 20 4 108.26(8)
B4 MgF B10 25 34_545 138.86(5)
B4 MgF B10 36_544 34_545 43.94(5)
B8 MgF B10 20 34_545 118.52(6)
B8 MgF B10 4 34_545 48.34(3)
B4 MgF B10 25 8_554 43.94(5)
B4 MgF B10 36_544 8_554 138.86(5)
B8 MgF B10 20 8_554 48.34(3)
B8 MgF B10 4 8_554 118.52(6)
B10 MgF B10 34_545 8_554 161.61(9)
B4 MgF B3 25 36_544 140.10(5)
B4 MgF B3 36_544 36_544 42.02(5)
B8 MgF B3 20 36_544 124.98(6)
B8 MgF B3 4 36_544 44.71(3)
B10 MgF B3 34_545 36_544 80.62(2)
B10 MgF B3 8_554 36_544 97.21(3)
B4 MgF B3 25 25 42.02(5)
B4 MgF B3 36_544 25 140.10(5)
B8 MgF B3 20 25 44.71(3)
B8 MgF B3 4 25 124.98(6)
B10 MgF B3 34_545 25 97.21(3)
B10 MgF B3 8_554 25 80.62(2)
B3 MgF B3 36_544 25 166.54(8)
B4 MgF B11 25 25 36.14(8)
B4 MgF B11 36_544 25 133.97(13)
B8 MgF B11 20 25 74.07(2)
B8 MgF B11 4 25 156.36(3)
B10 MgF B11 34_545 25 151.91(6)
B10 MgF B11 8_554 25 44.99(2)
B3 MgF B11 36_544 25 113.96(3)
B3 MgF B11 25 25 73.87(3)
B4 MgF B11 25 13_544 133.97(13)
B4 MgF B11 36_544 13_544 36.14(8)
B8 MgF B11 20 13_544 156.36(3)
B8 MgF B11 4 13_544 74.07(2)
B10 MgF B11 34_545 13_544 44.99(2)
B10 MgF B11 8_554 13_544 151.91(6)
B3 MgF B11 36_544 13_544 73.87(3)
B3 MgF B11 25 13_544 113.96(3)
B11 MgF B11 25 13_544 113.61(7)
B4 MgF MgN 25 25 84.73(8)
B4 MgF MgN 36_544 25 88.78(8)
B8 MgF MgN 20 25 109.16(2)
B8 MgF MgN 4 25 108.26(2)
B10 MgF MgN 34_545 25 131.26(4)
B10 MgF MgN 8_554 25 61.02(2)
B3 MgF MgN 36_544 25 63.62(2)
B3 MgF MgN 25 25 124.93(4)
B11 MgF MgN 25 25 51.08(3)
B11 MgF MgN 13_544 25 91.66(4)
B4 MgF MgN 25 13_544 88.78(8)
B4 MgF MgN 36_544 13_544 84.72(8)
B8 MgF MgN 20 13_544 108.26(2)
B8 MgF MgN 4 13_544 109.16(2)
B10 MgF MgN 34_545 13_544 61.02(2)
B10 MgF MgN 8_554 13_544 131.26(4)
B3 MgF MgN 36_544 13_544 124.93(4)
B3 MgF MgN 25 13_544 63.62(2)
B11 MgF MgN 25 13_544 91.66(4)
B11 MgF MgN 13_544 13_544 51.07(3)
MgN MgF MgN 25 13_544 113.62(6)

loop_
_geom_bond_atom_site_label_1
_geom_bond_atom_site_label_2
_geom_bond_site_symmetry_2
_geom_bond_distance
B1 B7 20_556 1.7061(9)
B1 B1 23 1.7441(12)
B1 B2 . 1.7909(8)
B1 B9 20_556 1.9279(10)
B1 B1 24 1.9515(12)
B1 B2 11 2.0394(8)
B1 MgN . 2.3363(7)
B1 MgE . 2.4130(8)
B1 MgD . 2.4754(8)
B2 B3 16_554 1.7785(8)
B2 B2 11 1.7842(11)
B2 B7 20_556 1.8389(8)
B2 B9 8_554 1.9266(8)
B2 B1 11 2.0394(8)
B2 MgD . 2.3488(7)
B2 MgD 28 2.3988(6)
B2 MgN 28 2.5803(6)
B3 B12 . 1.7446(6)
B3 B8 8 1.7667(9)
B3 B2 8 1.7785(8)
B3 B13 20_556 1.8010(15)
B3 B3 23 1.8205(12)
B3 B4 . 1.8690(14)
B3 MgD 8 2.3723(7)
B3 MgF 25 2.4108(6)
B3 MgD 31 2.4382(7)
B3 MgN 31 2.6082(7)
B4 MgF 25 0.848(2)
B4 B8 8 1.6753(12)
B4 B4 18 1.687(4)
B4 B10 20_556 1.8378(12)
B4 B11 . 1.9145(16)
B4 B12 . 2.0165(16)
B4 MgN . 2.5964(9)
B4 MgN 31 2.6540(10)
B4 MgF 7_455 2.8150(16)
B5 B7 . 1.7117(11)
B5 B6 20_556 1.7626(8)
B5 B6 22_556 1.7626(8)
B5 B6 1_556 1.7976(11)
B5 B5 2 1.8039(14)
B5 B5 4 1.8039(14)
B6 B8 . 1.7067(12)
B6 B6 22 1.7455(9)
B6 B6 20 1.7455(9)
B6 B5 22_556 1.7626(8)
B6 B5 20_556 1.7626(8)
B6 B5 1_554 1.7976(11)
B6 MgF 2 2.8691(16)
B6 MgF 22 2.8691(16)
B7 B1 22_556 1.7061(9)
B7 B1 3_556 1.7061(9)
B7 B9 31_556 1.8250(12)
B7 B2 3_556 1.8389(8)
B7 B2 22_556 1.8389(8)
B8 B4 33_554 1.6753(12)
B8 B4 16_554 1.6754(12)
B8 B3 33_554 1.7667(9)
B8 B3 16_554 1.7668(9)
B8 B10 31 1.8715(11)
B8 MgF 22 2.2078(10)
B8 MgF 2 2.2078(10)
B9 B10 . 1.6831(11)
B9 B7 31_556 1.8250(12)
B9 B2 33 1.9266(8)
B9 B2 16 1.9267(8)
B9 B1 22_556 1.9279(10)
B9 B1 3_556 1.9279(10)
B9 MgN 22_556 2.4844(6)
B9 MgN 20_556 2.4844(6)
B9 MgE 19_556 2.5060(8)
B10 B4 3_556 1.8378(12)
B10 B4 22_556 1.8378(12)
B10 B8 31 1.8715(11)
B10 B11 22_556 1.8763(7)
B10 B11 20_556 1.8763(7)
B10 MgF 16 2.3515(5)
B10 MgF 32 2.3516(5)
B10 MgN 22_556 2.4848(6)
B10 MgN 20_556 2.4848(6)
B10 MgE 19_556 2.5556(10)
B11 B14 . 1.8279(15)
B11 B11 2 1.8629(14)
B11 B11 4 1.8629(14)
B11 B10 20_556 1.8763(7)
B11 B10 22_556 1.8763(7)
B11 B4 24 1.9145(16)
B11 B12 . 1.9703(11)
B11 MgN . 2.1840(9)
B11 MgE . 2.4370(12)
B11 MgF 25 2.5328(11)
B11 MgF 7_455 2.5329(11)
B12 B3 24 1.7446(6)
B12 B14 . 1.7568(8)
B12 B13 20_556 1.8389(11)
B12 B13 22_556 1.8389(11)
B12 B4 24 2.0165(16)
B12 MgD 31 2.2623(9)
B12 MgN 31 2.3166(9)
B12 MgF 25 2.6289(11)
B12 MgF 7_455 2.6290(11)
B13 B15 . 1.6566(16)
B13 B14 19_556 1.792(2)
B13 B3 3_556 1.8010(15)
B13 B3 22_556 1.8010(15)
B13 B13 2 1.812(3)
B13 B13 4 1.812(3)
B13 B12 22_556 1.8389(11)
B13 B12 20_556 1.8389(11)
B13 MgD 31 2.1326(17)
B13 MgD 8 2.4373(9)
B13 MgD 10_455 2.4374(9)
B14 B12 4 1.7568(8)
B14 B12 2 1.7568(8)
B14 B13 20_556 1.792(2)
B14 B13 22_556 1.792(2)
B14 B13 19_556 1.792(2)
B14 B11 2 1.8279(15)
B14 B11 4 1.8279(15)
B15 B13 19_556 1.6566(16)
B15 B13 20_556 1.6566(16)
B15 B13 22_556 1.6566(16)
B15 B13 4 1.6566(16)
B15 B13 2 1.6566(16)
B15 MgD 32_445 2.5443(6)
B15 MgD 8 2.5443(6)
B15 MgD 31 2.5443(6)
B15 MgD 7_445 2.5443(6)
B15 MgD 34_545 2.5444(6)
B15 MgD 10_455 2.5444(6)
MgN B12 31 2.3166(9)
MgN B1 24 2.3363(7)
MgN MgD . 2.3596(7)
MgN MgE . 2.3966(6)
MgN B9 20_556 2.4844(6)
MgN B9 22_556 2.4844(6)
MgN B10 20_556 2.4848(6)
MgN B10 22_556 2.4848(6)
MgN MgF 25 2.5333(10)
MgN MgF 7_455 2.5333(10)
MgD B13 31 2.1326(17)
MgD B12 31 2.2623(9)
MgD B2 24 2.3488(7)
MgD B3 33_554 2.3723(7)
MgD B3 16_554 2.3724(7)
MgD B2 11 2.3987(6)
MgD B2 26_455 2.3988(6)
MgD B13 14_554 2.4373(9)
MgD B13 16_554 2.4373(9)
MgD B3 31 2.4382(7)
MgE MgN 2 2.3966(6)
MgE MgN 4 2.3966(6)
MgE B1 21 2.4130(8)
MgE B1 4 2.4130(8)
MgE B1 2 2.4130(8)
MgE B1 23 2.4130(8)
MgE B1 24 2.4130(8)
MgE B11 4 2.4370(12)
MgE B11 2 2.4370(12)
MgF B4 25 0.848(2)
MgF B4 36_544 0.848(2)
MgF B8 20 2.2078(10)
MgF B8 4 2.2078(10)
MgF B10 34_545 2.3516(5)
MgF B10 8_554 2.3516(5)
MgF B3 36_544 2.4108(6)
MgF B3 25 2.4108(6)
MgF B11 25 2.5328(11)
MgF B11 13_544 2.5329(11)
MgF MgN 25 2.5333(10)
MgF MgN 13_544 2.5333(10)
